data_9010498
loop_
_publ_author_name
'Ori, S.'
'Quartieri, S.'
'Vezzalini, G.'
'Dmitriev, V.'

_publ_section_title
;
 Pressure-induced over-hydration and water ordering in gismondine:
 a synchrotron powder diffraction study
 Note: ambient pressure
;
_journal_name_full 'American Mineralogist'
_journal_page_first 1393
_journal_page_last 1403
_journal_paper_doi 10.2138/am.2008.2838
_journal_volume 93
_journal_year 2008
_chemical_compound_source 'Ballyclare, Ireland'
_chemical_formula_sum 'Al2 Ca H12.64 O12.77 Si2'
_chemical_name_mineral Gismondine
_space_group_IT_number 14
_symmetry_space_group_name_Hall '-P 2ybc'
_symmetry_space_group_name_H-M 'P 1 21/c 1'
_cell_angle_alpha 90
_cell_angle_beta 92.409
_cell_angle_gamma 90
_cell_formula_units_Z 4
_cell_length_a 10.0155
_cell_length_b 10.6051
_cell_length_c 9.8277
_cell_volume 1042.930
_database_code_amcsd 0004631
_exptl_crystal_density_diffrn 2.339
_cod_original_formula_sum 'Ca Al2 Si2 O12.77 H12.64'
_cod_database_code 9010498

loop_
_space_group_symop_operation_xyz
x,y,z
x,1/2-y,1/2+z
-x,1/2+y,1/2-z
-x,-y,-z

loop_
_atom_site_label
_atom_site_fract_x
_atom_site_fract_y
_atom_site_fract_z
_atom_site_occupancy
_atom_site_U_iso_or_equiv
_atom_site_type_symbol
_atom_site_attached_hydrogens
Ca 0.71590 0.07720 0.35640 1.00000 0.05200 Ca 0
All 0.09870 0.11360 0.16710 1.00000 0.01500 Al 0
Al2 0.59170 0.86520 0.15140 1.00000 0.01500 Al 0
Sil 0.41100 0.10880 0.17910 1.00000 0.01500 Si 0
Si2 0.91010 0.87000 0.16180 1.00000 0.01500 Si 0
O1 0.07200 0.15900 0.99810 1.00000 0.00500 O 0
O2 0.26080 0.06700 0.21500 1.00000 0.00500 O 0
O3 0.43500 0.15100 0.02370 1.00000 0.00500 O 0
O4 0.24300 0.40100 0.30200 1.00000 0.00500 O 0
O5 0.00400 0.98600 0.21700 1.00000 0.00500 O 0
O6 0.04300 0.24120 0.26100 1.00000 0.00500 O 0
O7 0.46100 0.22700 0.27300 1.00000 0.00500 O 0
O8 0.50400 0.98900 0.22200 1.00000 0.00500 O 0
Watl 0.25400 0.10400 0.50300 1.00000 0.02200 O 2
Wat2 0.59100 0.12200 0.53600 1.00000 0.02200 O 2
Wat3 0.91100 0.11600 0.49500 1.00000 0.02200 O 2
Wat4 0.77700 0.23900 0.24000 0.38000 0.02200 O 2
Wat5 0.73400 0.30700 0.41000 0.62000 0.02200 O 2
Wat6 0.77700 0.08300 0.04000 0.15000 0.02200 O 2
Wat7 0.76000 0.19800 0.14700 0.62000 0.02200 O 2

loop_
_cod_changelog_entry_id
_cod_changelog_entry_author
_cod_changelog_entry_date
_cod_changelog_entry_text
1
;cod-tools version 3.8.0
Id: cif_guess_AMCSD_atom_types 9581 2023-05-17 12:35:41Z saulius
;
2023-05-18T11:41:00+03:00
;Derived atom types and hydrogen counts
from atom names that follow the AMCSD naming convention
(Wat == water, O-H == hydroxyl).
;

loop_
_cod_related_entry_id
_cod_related_entry_database
_cod_related_entry_code
1 AMCSD 0004631
